data_8105401
loop_
_publ_author_name
'Hu, Shao-Qiang'
'Li, Shi-Hui'

_publ_section_title
;
 Crystal structure of
 poly[bis{\m2-5-carboxy-4&#x2032;-methyl-[1,1&#x2032;-biphenyl]-3-carboxylato-\k2
 O:O&#x2032;}-{\m2-4,4&#x2032;-bipyridine-\k2N:N&#x2032;}]cobalt(II),
 C40H30N2O8Co
;
_journal_issue 5
_journal_name_full 'Zeitschrift f\"ur Kristallographie - New Crystal Structures'
_journal_page_first 1137
_journal_page_last 1139
_journal_paper_doi 10.1515/ncrs-2020-0205
_journal_volume 235
_journal_year 2020
_chemical_formula_moiety 'C40 H30 Co N2 O8'
_chemical_formula_sum 'C40 H30 Co N2 O8'
_chemical_formula_weight 725.59
_space_group_crystal_system triclinic
_space_group_IT_number 2
_space_group_name_Hall '-P 1'
_space_group_name_H-M_alt 'P -1'
_atom_sites_solution_hydrogens geom
_atom_sites_solution_primary direct
_atom_sites_solution_secondary difmap
_cell_angle_alpha 84.534(5)
_cell_angle_beta 85.582(5)
_cell_angle_gamma 79.413(5)
_cell_formula_units_Z 2
_cell_length_a 9.8766(6)
_cell_length_b 11.5473(8)
_cell_length_c 14.2194(9)
_cell_measurement_reflns_used 2542
_cell_measurement_temperature 293(2)
_cell_measurement_theta_max 26.1440
_cell_measurement_theta_min 4.1690
_cell_volume 1583.90(18)
_computing_cell_refinement 'CrysAlisPro 1.171.38.41r (Rigaku OD, 2015)'
_computing_data_collection 'CrysAlisPro 1.171.38.41r (Rigaku OD, 2015)'
_computing_data_reduction 'CrysAlisPro 1.171.38.41r (Rigaku OD, 2015)'
_computing_molecular_graphics 'Olex2 (Dolomanov et al., 2009)'
_computing_publication_material 'Olex2 (Dolomanov et al., 2009)'
_computing_structure_refinement 'XL (Sheldrick, 2008)'
_computing_structure_solution 'SHELXS-97 (Sheldrick, 1990)'
_diffrn_ambient_temperature 293(2)
_diffrn_detector 'CCD plate'
_diffrn_detector_area_resol_mean 8.0584
_diffrn_detector_type EosS2
_diffrn_measured_fraction_theta_full 0.986
_diffrn_measured_fraction_theta_max 0.986
_diffrn_measurement_details
;
List of Runs (angles in degrees, time in seconds):

  # Type    Start    End  Width  t~exp~   \w     \q     \k     \f   Frames
--------------------------------------------------------------------------
  1  \w    -81.00   3.00   1.00   17.00    --  -13.48 -57.00  90.00   84
  2  \w    -40.00  54.00   1.00   17.00    --  -13.48  77.00-150.00   94
  3  \w    -20.00  25.00   1.00   17.00    --  -13.48 -99.00 -30.00   45
  4  \w    -32.00  56.00   1.00   17.00    --  -13.48  38.00 -60.00   88
  5  \w    -83.00   5.00   1.00   17.00    --  -13.48 -38.00 -90.00   88
;
_diffrn_measurement_device 'four-circle diffractometer'
_diffrn_measurement_device_type 'SuperNova, Single source at offset, EosS2'
_diffrn_measurement_method '\w scans'
_diffrn_orient_matrix_type 'CrysAlisPro convention (1999,Acta A55,543-557)'
_diffrn_orient_matrix_UB_11 0.0123139000
_diffrn_orient_matrix_UB_12 -0.0589562000
_diffrn_orient_matrix_UB_13 -0.0130860000
_diffrn_orient_matrix_UB_21 0.0087632000
_diffrn_orient_matrix_UB_22 -0.0213120000
_diffrn_orient_matrix_UB_23 0.0479963000
_diffrn_orient_matrix_UB_31 -0.0716178000
_diffrn_orient_matrix_UB_32 -0.0013553000
_diffrn_orient_matrix_UB_33 0.0067441000
_diffrn_radiation_monochromator mirror
_diffrn_radiation_probe x-ray
_diffrn_radiation_type MoK\a
_diffrn_radiation_wavelength 0.71073
_diffrn_reflns_av_R_equivalents 0.0533
_diffrn_reflns_av_unetI/netI 0.1102
_diffrn_reflns_limit_h_max 11
_diffrn_reflns_limit_h_min -11
_diffrn_reflns_limit_k_max 13
_diffrn_reflns_limit_k_min -12
_diffrn_reflns_limit_l_max 17
_diffrn_reflns_limit_l_min -17
_diffrn_reflns_number 12944
_diffrn_reflns_theta_full 25.50
_diffrn_reflns_theta_max 25.50
_diffrn_reflns_theta_min 3.32
_diffrn_source 'micro-focus sealed X-ray tube'
_diffrn_source_type 'SuperNova (Mo) X-ray Source'
_exptl_absorpt_coefficient_mu 0.605
_exptl_absorpt_correction_T_max 1.00000
_exptl_absorpt_correction_T_min 0.35267
_exptl_absorpt_correction_type multi-scan
_exptl_absorpt_process_details
;
CrysAlisPro 1.171.38.41r (Rigaku Oxford Diffraction, 2015)
Empirical absorption correction using spherical harmonics,
 implemented in SCALE3 ABSPACK scaling algorithm.
;
_exptl_crystal_colour red
_exptl_crystal_density_diffrn 1.521
_exptl_crystal_density_method 'not measured'
_exptl_crystal_description block
_exptl_crystal_F_000 750
_exptl_crystal_size_max 0.42
_exptl_crystal_size_mid 0.38
_exptl_crystal_size_min 0.31
_refine_diff_density_max 0.404
_refine_diff_density_min -0.350
_refine_diff_density_rms 0.072
_refine_ls_extinction_method none
_refine_ls_goodness_of_fit_ref 1.067
_refine_ls_hydrogen_treatment constr
_refine_ls_matrix_type full
_refine_ls_number_parameters 467
_refine_ls_number_reflns 5740
_refine_ls_number_restraints 0
_refine_ls_restrained_S_all 1.067
_refine_ls_R_factor_all 0.1202
_refine_ls_R_factor_gt 0.0650
_refine_ls_shift/su_max 0.000
_refine_ls_shift/su_mean 0.000
_refine_ls_structure_factor_coef Fsqd
_refine_ls_weighting_details 'calc w=1/[\s^2^(Fo^2^)+(0.0187P)^2^+0.0000P] where P=(Fo^2^+2Fc^2^)/3'
_refine_ls_weighting_scheme calc
_refine_ls_wR_factor_gt 0.0927
_refine_ls_wR_factor_ref 0.1109
_reflns_number_gt 3354
_reflns_number_total 5740
_reflns_threshold_expression >2sigma(I)
_cod_data_source_file suppl_ncrs-2020-0205_suppl.cif
_cod_data_source_block 6
_cod_original_cell_volume 1583.90(17)
_cod_database_code 8105401
_chemical_oxdiff_formula 'C H N O CO'
_reflns_odcompleteness_completeness 98.00
_reflns_odcompleteness_iscentric 1
_reflns_odcompleteness_theta 25.13
_olex2_refinement_description
;
1. Fixed Uiso
 At 1.2 times of:
  All C(H) groups
 At 1.5 times of:
  All C(H,H,H) groups, All O(H) groups
2.a Aromatic/amide H refined with riding coordinates:
 C40(H40), C39(H39), C37(H37), C36(H36), C3(H3), C5(H5A), C7(H7A), C9(H9),
 C10(H10), C12(H12), C13(H13), C18(H18), C20(H20), C22(H22), C24(H24), C25(H25),
  C27(H27), C28(H28), C31(H31), C32(H32), C34(H34), C35(H35)
2.b Idealised Me refined as rotating group:
 C15(H15A,H15B,H15C), C29(H29A,H29B,H29C)
2.c Idealised tetrahedral OH refined as rotating group:
 O5(H5), O7(H7)
;
_olex2_submission_special_instructions 'No special instructions were received'
_oxdiff_exptl_absorpt_empirical_details
;
Empirical correction (ABSPACK) includes:
- Absorption correction using spherical harmonics
- Frame scaling
;
_oxdiff_exptl_absorpt_empirical_full_max 2.095
_oxdiff_exptl_absorpt_empirical_full_min 0.476

loop_
_space_group_symop_id
_space_group_symop_operation_xyz
1 'x, y, z'
2 '-x, -y, -z'

loop_
_atom_site_label
_atom_site_type_symbol
_atom_site_fract_x
_atom_site_fract_y
_atom_site_fract_z
_atom_site_U_iso_or_equiv
_atom_site_adp_type
_atom_site_occupancy
_atom_site_calc_flag
_atom_site_disorder_assembly
_atom_site_disorder_group
_atom_site_site_symmetry_order
_atom_site_refinement_flags_posn
_atom_site_refinement_flags_adp
_atom_site_refinement_flags_occupancy
N1 N 0.9991(3) 0.8088(3) 0.5057(2) 0.0204(8) Uani 1 d . . 1 . . .
Co1 Co 1.0000 1.0000 0.5000 0.0170(2) Uani 1 d . . 2 S T P
Co2 Co 0.5000 1.0000 0.5000 0.0179(2) Uani 1 d . . 2 S T P
N2 N 0.5035(3) 0.8079(3) 0.5073(2) 0.0229(9) Uani 1 d . . 1 . . .
O1 O 0.1449(3) 0.9777(2) 0.38516(18) 0.0236(7) Uani 1 d . . 1 . . .
O2 O 0.3449(2) 1.0372(2) 0.40291(18) 0.0219(7) Uani 1 d . . 1 . . .
O3 O 0.6453(2) 0.9747(2) 0.38784(18) 0.0225(7) Uani 1 d . . 1 . . .
O4 O 0.8338(2) 1.0471(2) 0.41238(18) 0.0222(7) Uani 1 d . . 1 . . .
O5 O 0.6397(3) 1.0376(3) 0.0993(2) 0.0373(8) Uani 1 d . . 1 . . .
H5 H 0.7050 1.0525 0.0639 0.056 Uiso 1 calc . . 1 GR . .
O6 O 0.6645(3) 0.8808(3) 0.0152(2) 0.0365(8) Uani 1 d . . 1 . . .
O7 O 1.1321(3) 1.0598(3) 0.1028(2) 0.0365(8) Uani 1 d . . 1 . . .
H7 H 1.1959 1.0771 0.0671 0.055 Uiso 1 calc . . 1 GR . .
O8 O 1.1632(3) 0.9027(3) 0.0188(2) 0.0368(8) Uani 1 d . . 1 . . .
C1 C 0.2693(4) 0.9838(3) 0.3620(3) 0.0182(10) Uani 1 d . . 1 . . .
C2 C 0.3324(4) 0.9208(4) 0.2765(3) 0.0167(10) Uani 1 d . . 1 . . .
C3 C 0.2951(4) 0.8143(4) 0.2611(3) 0.0227(11) Uani 1 d . . 1 . . .
H3 H 0.2213 0.7904 0.2975 0.027 Uiso 1 calc . . 1 R . .
C4 C 0.3642(4) 0.7418(4) 0.1931(3) 0.0217(10) Uani 1 d . . 1 . . .
C5 C 0.4656(4) 0.7870(4) 0.1344(3) 0.0269(11) Uani 1 d . . 1 . . .
H5A H 0.5107 0.7436 0.0858 0.032 Uiso 1 calc . . 1 R . .
C6 C 0.5002(4) 0.8946(4) 0.1469(3) 0.0218(10) Uani 1 d . . 1 . . .
C7 C 0.4381(4) 0.9603(4) 0.2201(3) 0.0216(10) Uani 1 d . . 1 . . .
H7A H 0.4669 1.0298 0.2313 0.026 Uiso 1 calc . . 1 R . .
C8 C 0.3351(4) 0.6213(4) 0.1876(3) 0.0254(11) Uani 1 d . . 1 . . .
C9 C 0.2152(4) 0.5881(4) 0.2286(3) 0.0359(12) Uani 1 d . . 1 . . .
H9 H 0.1486 0.6437 0.2573 0.043 Uiso 1 calc . . 1 R . .
C10 C 0.1925(5) 0.4735(4) 0.2278(4) 0.0458(14) Uani 1 d . . 1 . . .
H10 H 0.1111 0.4538 0.2567 0.055 Uiso 1 calc . . 1 R . .
C11 C 0.2860(5) 0.3883(4) 0.1856(4) 0.0417(14) Uani 1 d . . 1 . . .
C12 C 0.4055(6) 0.4202(5) 0.1446(4) 0.0608(16) Uani 1 d . . 1 . . .
H12 H 0.4718 0.3642 0.1162 0.073 Uiso 1 calc . . 1 R . .
C13 C 0.4285(5) 0.5356(4) 0.1453(4) 0.0534(15) Uani 1 d . . 1 . . .
H13 H 0.5097 0.5553 0.1160 0.064 Uiso 1 calc . . 1 R . .
C14 C 0.6096(4) 0.9373(4) 0.0810(3) 0.0249(11) Uani 1 d . . 1 . . .
C15 C 0.2576(6) 0.2643(4) 0.1874(4) 0.0741(19) Uani 1 d . . 1 . . .
H15A H 0.3295 0.2176 0.1507 0.111 Uiso 1 calc . . 1 GR . .
H15B H 0.1706 0.2662 0.1610 0.111 Uiso 1 calc . . 1 GR . .
H15C H 0.2546 0.2299 0.2515 0.111 Uiso 1 calc . . 1 GR . .
C16 C 0.7690(4) 0.9863(3) 0.3695(3) 0.0157(9) Uani 1 d . . 1 . . .
C17 C 0.8419(4) 0.9229(3) 0.2882(3) 0.0183(10) Uani 1 d . . 1 . . .
C18 C 0.8104(4) 0.8148(4) 0.2679(3) 0.0231(11) Uani 1 d . . 1 . . .
H18 H 0.7443 0.7829 0.3071 0.028 Uiso 1 calc . . 1 R . .
C19 C 0.8721(4) 0.7533(4) 0.1932(3) 0.0224(10) Uani 1 d . . 1 . . .
C20 C 0.9670(4) 0.8038(4) 0.1325(3) 0.0259(11) Uani 1 d . . 1 . . .
H20 H 1.0077 0.7656 0.0800 0.031 Uiso 1 calc . . 1 R . .
C21 C 1.0013(4) 0.9116(4) 0.1501(3) 0.0212(10) Uani 1 d . . 1 . . .
C22 C 0.9412(4) 0.9696(3) 0.2278(3) 0.0180(10) Uani 1 d . . 1 . . .
H22 H 0.9668 1.0400 0.2400 0.022 Uiso 1 calc . . 1 R . .
C23 C 0.8442(4) 0.6346(4) 0.1783(3) 0.0268(11) Uani 1 d . . 1 . . .
C24 C 0.8438(5) 0.5950(4) 0.0899(3) 0.0399(13) Uani 1 d . . 1 . . .
H24 H 0.8576 0.6457 0.0366 0.048 Uiso 1 calc . . 1 R . .
C25 C 0.8235(5) 0.4821(5) 0.0784(4) 0.0539(15) Uani 1 d . . 1 . . .
H25 H 0.8213 0.4590 0.0177 0.065 Uiso 1 calc . . 1 R . .
C26 C 0.8064(5) 0.4028(4) 0.1559(4) 0.0463(14) Uani 1 d . . 1 . . .
C27 C 0.8055(5) 0.4412(4) 0.2446(4) 0.0455(14) Uani 1 d . . 1 . . .
H27 H 0.7924 0.3900 0.2977 0.055 Uiso 1 calc . . 1 R . .
C28 C 0.8236(4) 0.5544(4) 0.2559(3) 0.0389(13) Uani 1 d . . 1 . . .
H28 H 0.8222 0.5782 0.3167 0.047 Uiso 1 calc . . 1 R . .
C29 C 0.7896(6) 0.2781(4) 0.1429(4) 0.090(2) Uani 1 d . . 1 . . .
H29A H 0.7522 0.2434 0.2009 0.136 Uiso 1 calc . . 1 GR . .
H29B H 0.8779 0.2321 0.1259 0.136 Uiso 1 calc . . 1 GR . .
H29C H 0.7282 0.2793 0.0935 0.136 Uiso 1 calc . . 1 GR . .
C30 C 1.1067(4) 0.9581(4) 0.0842(3) 0.0237(11) Uani 1 d . . 1 . . .
C31 C 0.5181(4) 0.7560(3) 0.4264(3) 0.0214(10) Uani 1 d . . 1 . . .
H31 H 0.5297 0.8027 0.3704 0.026 Uiso 1 calc . . 1 R . .
C32 C 0.5170(4) 0.6374(4) 0.4202(3) 0.0231(10) Uani 1 d . . 1 . . .
H32 H 0.5273 0.6066 0.3614 0.028 Uiso 1 calc . . 1 R . .
C33 C 0.5004(4) 0.5643(3) 0.5023(3) 0.0174(10) Uani 1 d . . 1 . . .
C34 C 0.4901(4) 0.6171(4) 0.5869(3) 0.0309(12) Uani 1 d . . 1 . . .
H34 H 0.4831 0.5720 0.6443 0.037 Uiso 1 calc . . 1 R . .
C35 C 0.4904(4) 0.7371(4) 0.5857(3) 0.0308(12) Uani 1 d . . 1 . . .
H35 H 0.4810 0.7703 0.6434 0.037 Uiso 1 calc . . 1 R . .
C36 C 0.8840(4) 0.7637(4) 0.5179(3) 0.0285(11) Uani 1 d . . 1 . . .
H36 H 0.8010 0.8153 0.5277 0.034 Uiso 1 calc . . 1 R . .
C37 C 0.8800(4) 0.6453(4) 0.5170(3) 0.0289(11) Uani 1 d . . 1 . . .
H37 H 0.7960 0.6192 0.5267 0.035 Uiso 1 calc . . 1 R . .
H39 H 1.2047 0.5622 0.4784 0.040 Uiso 1 calc . . 1 R . .
C38 C 1.0001(4) 0.5648(3) 0.5016(3) 0.0211(10) Uani 1 d . . 1 . . .
C39 C 1.1203(4) 0.6116(4) 0.4892(3) 0.0337(12) Uani 1 d . . 1 . . .
C40 C 1.1152(4) 0.7312(4) 0.4927(3) 0.0257(11) Uani 1 d . . 1 . . .
H40 H 1.1980 0.7595 0.4855 0.031 Uiso 1 calc . . 1 R . .

loop_
_atom_site_aniso_label
_atom_site_aniso_U_11
_atom_site_aniso_U_22
_atom_site_aniso_U_33
_atom_site_aniso_U_23
_atom_site_aniso_U_13
_atom_site_aniso_U_12
C40 0.019(2) 0.016(3) 0.043(3) -0.004(2) 0.005(2) -0.006(2)
C39 0.021(3) 0.018(3) 0.060(3) -0.004(2) 0.000(2) 0.000(2)
C38 0.022(2) 0.015(3) 0.027(2) -0.002(2) -0.001(2) -0.005(2)
C37 0.022(3) 0.017(3) 0.049(3) -0.006(2) 0.005(2) -0.006(2)
C36 0.021(3) 0.017(3) 0.045(3) -0.005(2) 0.005(2) -0.001(2)
N1 0.0165(19) 0.016(2) 0.030(2) -0.0039(16) 0.0034(17) -0.0075(18)
Co1 0.0159(4) 0.0152(5) 0.0205(4) -0.0039(4) 0.0046(4) -0.0055(4)
Co2 0.0165(5) 0.0159(5) 0.0221(5) -0.0038(4) 0.0038(4) -0.0056(4)
N2 0.023(2) 0.021(2) 0.025(2) 0.0003(17) -0.0002(18) -0.0074(18)
O1 0.0165(16) 0.0296(19) 0.0245(17) -0.0051(14) 0.0076(13) -0.0064(15)
O2 0.0174(16) 0.0239(18) 0.0262(17) -0.0072(14) -0.0006(14) -0.0060(14)
O3 0.0146(16) 0.0326(19) 0.0222(16) -0.0073(14) 0.0100(13) -0.0109(15)
O4 0.0210(16) 0.0234(18) 0.0245(16) -0.0060(14) 0.0023(14) -0.0090(14)
O5 0.041(2) 0.039(2) 0.036(2) -0.0081(16) 0.0203(16) -0.0223(18)
O6 0.043(2) 0.040(2) 0.0289(18) -0.0098(16) 0.0183(16) -0.0190(18)
O7 0.038(2) 0.042(2) 0.035(2) -0.0076(17) 0.0167(16) -0.0256(18)
O8 0.044(2) 0.040(2) 0.0293(19) -0.0151(16) 0.0202(16) -0.0193(18)
C1 0.018(2) 0.018(3) 0.017(2) 0.0042(19) 0.003(2) -0.003(2)
C2 0.010(2) 0.026(3) 0.013(2) -0.0021(19) 0.0037(18) -0.004(2)
C3 0.019(2) 0.026(3) 0.024(2) -0.001(2) 0.003(2) -0.008(2)
C4 0.021(2) 0.023(3) 0.022(2) -0.005(2) 0.002(2) -0.007(2)
C5 0.026(3) 0.035(3) 0.019(2) -0.012(2) 0.005(2) -0.002(2)
C6 0.016(2) 0.028(3) 0.022(2) -0.001(2) 0.002(2) -0.007(2)
C7 0.019(2) 0.022(3) 0.024(2) 0.000(2) -0.002(2) -0.004(2)
C8 0.024(3) 0.027(3) 0.026(3) -0.009(2) 0.006(2) -0.004(2)
C9 0.031(3) 0.027(3) 0.049(3) -0.011(2) 0.009(2) -0.006(2)
C10 0.036(3) 0.040(4) 0.063(4) -0.005(3) 0.002(3) -0.016(3)
C11 0.055(4) 0.025(3) 0.049(3) -0.010(3) -0.007(3) -0.011(3)
C12 0.067(4) 0.039(4) 0.076(4) -0.030(3) 0.014(3) -0.005(3)
C13 0.054(4) 0.043(4) 0.067(4) -0.024(3) 0.024(3) -0.021(3)
C14 0.022(3) 0.033(3) 0.020(2) 0.001(2) 0.003(2) -0.011(2)
C15 0.119(5) 0.023(3) 0.083(5) -0.012(3) -0.009(4) -0.016(4)
C16 0.018(2) 0.011(2) 0.017(2) 0.0013(18) 0.0060(19) 0.000(2)
C17 0.015(2) 0.018(3) 0.021(2) -0.0046(19) 0.0005(19) 0.001(2)
C18 0.021(2) 0.024(3) 0.025(2) -0.003(2) 0.008(2) -0.012(2)
C19 0.023(2) 0.022(3) 0.024(2) -0.006(2) 0.003(2) -0.006(2)
C20 0.025(3) 0.036(3) 0.019(2) -0.007(2) 0.005(2) -0.011(2)
C21 0.019(2) 0.029(3) 0.015(2) -0.002(2) 0.0026(19) -0.006(2)
C22 0.020(2) 0.020(3) 0.014(2) -0.0008(19) 0.0014(19) -0.008(2)
C23 0.029(3) 0.024(3) 0.029(3) -0.008(2) 0.008(2) -0.010(2)
C24 0.054(3) 0.037(3) 0.032(3) -0.011(2) 0.003(3) -0.015(3)
C25 0.063(4) 0.051(4) 0.054(4) -0.034(3) 0.008(3) -0.017(3)
C26 0.042(3) 0.032(3) 0.065(4) -0.017(3) 0.011(3) -0.008(3)
C27 0.055(4) 0.034(3) 0.050(3) -0.001(3) 0.011(3) -0.019(3)
C28 0.041(3) 0.040(3) 0.039(3) -0.013(3) 0.010(2) -0.015(3)
C29 0.114(5) 0.039(4) 0.128(6) -0.033(4) 0.007(5) -0.030(4)
C30 0.023(3) 0.026(3) 0.024(3) -0.001(2) -0.005(2) -0.009(2)
C31 0.025(2) 0.017(3) 0.024(2) 0.003(2) -0.002(2) -0.009(2)
C32 0.025(2) 0.027(3) 0.019(2) 0.000(2) 0.001(2) -0.010(2)
C33 0.017(2) 0.016(3) 0.020(2) 0.0014(19) -0.0012(19) -0.005(2)
C34 0.047(3) 0.022(3) 0.026(3) 0.000(2) 0.002(2) -0.013(2)
C35 0.048(3) 0.027(3) 0.021(2) -0.006(2) 0.003(2) -0.017(3)

loop_
_atom_type_symbol
_atom_type_description
_atom_type_scat_dispersion_real
_atom_type_scat_dispersion_imag
_atom_type_scat_source
C C 0.0033 0.0016 'International Tables Vol C Tables 4.2.6.8 and 6.1.1.4'
H H 0.0000 0.0000 'International Tables Vol C Tables 4.2.6.8 and 6.1.1.4'
Co Co 0.3494 0.9721 'International Tables Vol C Tables 4.2.6.8 and 6.1.1.4'
N N 0.0061 0.0033 'International Tables Vol C Tables 4.2.6.8 and 6.1.1.4'
O O 0.0106 0.0060 'International Tables Vol C Tables 4.2.6.8 and 6.1.1.4'

loop_
_geom_angle_atom_site_label_1
_geom_angle_atom_site_label_2
_geom_angle_atom_site_label_3
_geom_angle
_geom_angle_site_symmetry_1
_geom_angle_site_symmetry_3
C39 C40 H40 118.0 . .
N1 C40 H40 118.0 . .
N1 C40 C39 124.1(4) . .
C40 C39 H39 119.9 . .
C40 C39 C38 120.2(4) . .
C38 C39 H39 119.9 . .
C39 C38 C38 122.3(5) . 2_766
C37 C38 C39 115.6(4) . .
C37 C38 C38 122.1(4) . 2_766
C38 C37 H37 119.8 . .
C36 C37 C38 120.5(4) . .
C36 C37 H37 119.8 . .
C37 C36 H36 118.0 . .
N1 C36 C37 124.0(4) . .
N1 C36 H36 118.0 . .
C40 N1 Co1 121.4(2) . .
C36 N1 C40 115.7(3) . .
C36 N1 Co1 122.8(3) . .
N1 Co1 N1 180.000(1) . 2_776
O1 Co1 N1 92.44(11) 2_676 .
O1 Co1 N1 92.44(11) 1_655 2_776
O1 Co1 N1 87.56(11) 1_655 .
O1 Co1 N1 87.56(11) 2_676 2_776
O1 Co1 O1 180.000(1) 2_676 1_655
O1 Co1 O4 92.87(10) 2_676 2_776
O1 Co1 O4 87.13(10) 2_676 .
O1 Co1 O4 92.87(10) 1_655 .
O1 Co1 O4 87.13(10) 1_655 2_776
O4 Co1 N1 94.53(10) . .
O4 Co1 N1 85.47(10) 2_776 .
O4 Co1 N1 85.47(10) . 2_776
O4 Co1 N1 94.53(10) 2_776 2_776
O4 Co1 O4 180.000(1) 2_776 .
N2 Co2 N2 180.000(1) 2_676 .
O2 Co2 N2 92.97(10) . .
O2 Co2 N2 87.03(10) . 2_676
O2 Co2 N2 87.03(10) 2_676 .
O2 Co2 N2 92.97(10) 2_676 2_676
O2 Co2 O2 180.000(1) 2_676 .
O3 Co2 N2 93.59(12) . 2_676
O3 Co2 N2 86.41(12) . .
O3 Co2 N2 86.41(12) 2_676 2_676
O3 Co2 N2 93.59(12) 2_676 .
O3 Co2 O2 88.92(10) 2_676 2_676
O3 Co2 O2 91.08(10) 2_676 .
O3 Co2 O2 88.92(10) . .
O3 Co2 O2 91.08(10) . 2_676
O3 Co2 O3 180.000(1) 2_676 .
C31 N2 Co2 118.2(3) . .
C35 N2 Co2 126.2(3) . .
C35 N2 C31 115.6(4) . .
C1 O1 Co1 141.0(3) . 1_455
C1 O2 Co2 139.4(2) . .
C16 O3 Co2 137.2(2) . .
C16 O4 Co1 132.0(2) . .
C14 O5 H5 109.5 . .
C30 O7 H7 109.5 . .
O1 C1 C2 116.3(3) . .
O2 C1 O1 126.4(4) . .
O2 C1 C2 117.3(3) . .
C3 C2 C1 119.2(4) . .
C7 C2 C1 120.9(4) . .
C7 C2 C3 119.5(4) . .
C2 C3 H3 118.7 . .
C2 C3 C4 122.5(4) . .
C4 C3 H3 118.7 . .
C3 C4 C5 116.3(4) . .
C3 C4 C8 121.1(4) . .
C5 C4 C8 122.5(4) . .
C4 C5 H5A 119.3 . .
C6 C5 C4 121.5(4) . .
C6 C5 H5A 119.3 . .
C5 C6 C7 121.0(4) . .
C5 C6 C14 118.4(4) . .
C7 C6 C14 120.7(4) . .
C2 C7 C6 118.9(4) . .
C2 C7 H7A 120.6 . .
C6 C7 H7A 120.6 . .
C9 C8 C4 121.6(4) . .
C13 C8 C4 121.7(4) . .
C13 C8 C9 116.7(4) . .
C8 C9 H9 119.4 . .
C8 C9 C10 121.1(5) . .
C10 C9 H9 119.4 . .
C9 C10 H10 119.0 . .
C11 C10 C9 122.1(5) . .
C11 C10 H10 119.0 . .
C10 C11 C12 117.4(5) . .
C10 C11 C15 120.2(5) . .
C12 C11 C15 122.4(5) . .
C11 C12 H12 119.6 . .
C11 C12 C13 120.7(5) . .
C13 C12 H12 119.6 . .
C8 C13 C12 122.1(5) . .
C8 C13 H13 119.0 . .
C12 C13 H13 119.0 . .
O5 C14 C6 114.7(4) . .
O6 C14 O5 123.8(4) . .
O6 C14 C6 121.5(4) . .
C11 C15 H15A 109.5 . .
C11 C15 H15B 109.5 . .
C11 C15 H15C 109.5 . .
H15A C15 H15B 109.5 . .
H15A C15 H15C 109.5 . .
H15B C15 H15C 109.5 . .
O3 C16 C17 115.7(3) . .
O4 C16 O3 125.8(4) . .
O4 C16 C17 118.4(3) . .
C18 C17 C16 120.7(4) . .
C18 C17 C22 117.3(4) . .
C22 C17 C16 122.0(4) . .
C17 C18 H18 118.3 . .
C19 C18 C17 123.4(4) . .
C19 C18 H18 118.3 . .
C18 C19 C20 118.0(4) . .
C18 C19 C23 121.9(4) . .
C20 C19 C23 120.0(4) . .
C19 C20 H20 119.8 . .
C19 C20 C21 120.3(4) . .
C21 C20 H20 119.8 . .
C20 C21 C30 117.3(4) . .
C22 C21 C20 120.4(4) . .
C22 C21 C30 122.2(4) . .
C17 C22 H22 119.8 . .
C21 C22 C17 120.5(4) . .
C21 C22 H22 119.8 . .
C24 C23 C19 123.2(4) . .
C24 C23 C28 116.6(4) . .
C28 C23 C19 120.1(4) . .
C23 C24 H24 119.1 . .
C23 C24 C25 121.8(4) . .
C25 C24 H24 119.1 . .
C24 C25 H25 119.5 . .
C24 C25 C26 120.9(5) . .
C26 C25 H25 119.5 . .
C25 C26 C29 120.7(5) . .
C27 C26 C25 118.0(5) . .
C27 C26 C29 121.3(5) . .
C26 C27 H27 119.5 . .
C26 C27 C28 121.0(5) . .
C28 C27 H27 119.5 . .
C23 C28 H28 119.2 . .
C27 C28 C23 121.7(4) . .
C27 C28 H28 119.2 . .
C26 C29 H29A 109.5 . .
C26 C29 H29B 109.5 . .
C26 C29 H29C 109.5 . .
H29A C29 H29B 109.5 . .
H29A C29 H29C 109.5 . .
H29B C29 H29C 109.5 . .
O7 C30 C21 114.6(4) . .
O8 C30 O7 124.3(4) . .
O8 C30 C21 121.1(4) . .
N2 C31 H31 117.8 . .
N2 C31 C32 124.4(4) . .
C32 C31 H31 117.8 . .
C31 C32 H32 120.2 . .
C31 C32 C33 119.7(4) . .
C33 C32 H32 120.2 . .
C32 C33 C33 120.8(5) . 2_666
C34 C33 C32 116.1(4) . .
C34 C33 C33 123.0(4) . 2_666
C33 C34 H34 120.1 . .
C35 C34 C33 119.8(4) . .
C35 C34 H34 120.1 . .
N2 C35 C34 124.3(4) . .
N2 C35 H35 117.8 . .
C34 C35 H35 117.9 . .

loop_
_geom_bond_atom_site_label_1
_geom_bond_atom_site_label_2
_geom_bond_distance
_geom_bond_site_symmetry_2
C40 H40 0.9300 .
C40 C39 1.378(5) .
C40 N1 1.332(5) .
C39 H39 0.9300 .
C39 C38 1.385(5) .
C38 C38 1.501(7) 2_766
C38 C37 1.383(5) .
C37 H37 0.9300 .
C37 C36 1.377(5) .
C36 H36 0.9300 .
C36 N1 1.328(4) .
N1 Co1 2.204(3) .
Co1 N1 2.204(3) 2_776
Co1 O1 2.090(3) 2_676
Co1 O1 2.090(3) 1_655
Co1 O4 2.098(2) .
Co1 O4 2.098(2) 2_776
Co2 N2 2.204(3) .
Co2 N2 2.204(3) 2_676
Co2 O2 2.100(2) 2_676
Co2 O2 2.100(2) .
Co2 O3 2.067(3) .
Co2 O3 2.067(3) 2_676
N2 C31 1.333(5) .
N2 C35 1.331(4) .
O1 Co1 2.090(3) 1_455
O1 C1 1.260(4) .
O2 C1 1.257(4) .
O3 C16 1.258(4) .
O4 C16 1.258(4) .
O5 H5 0.8200 .
O5 C14 1.302(5) .
O6 C14 1.226(5) .
O7 H7 0.8200 .
O7 C30 1.300(5) .
O8 C30 1.220(5) .
C1 C2 1.510(5) .
C2 C3 1.389(5) .
C2 C7 1.384(5) .
C3 H3 0.9300 .
C3 C4 1.394(5) .
C4 C5 1.398(5) .
C4 C8 1.482(5) .
C5 H5A 0.9300 .
C5 C6 1.378(5) .
C6 C7 1.384(5) .
C6 C14 1.497(5) .
C7 H7A 0.9300 .
C8 C9 1.381(5) .
C8 C13 1.373(6) .
C9 H9 0.9300 .
C9 C10 1.383(6) .
C10 H10 0.9300 .
C10 C11 1.369(6) .
C11 C12 1.372(6) .
C11 C15 1.507(6) .
C12 H12 0.9300 .
C12 C13 1.394(6) .
C13 H13 0.9300 .
C15 H15A 0.9600 .
C15 H15B 0.9600 .
C15 H15C 0.9600 .
C16 C17 1.494(5) .
C17 C18 1.401(5) .
C17 C22 1.402(5) .
C18 H18 0.9300 .
C18 C19 1.373(5) .
C19 C20 1.395(5) .
C19 C23 1.485(5) .
C20 H20 0.9300 .
C20 C21 1.398(5) .
C21 C22 1.384(5) .
C21 C30 1.486(5) .
C22 H22 0.9300 .
C23 C24 1.377(5) .
C23 C28 1.399(5) .
C24 H24 0.9300 .
C24 C25 1.382(6) .
C25 H25 0.9300 .
C25 C26 1.385(6) .
C26 C27 1.374(6) .
C26 C29 1.510(6) .
C27 H27 0.9300 .
C27 C28 1.378(6) .
C28 H28 0.9300 .
C29 H29A 0.9600 .
C29 H29B 0.9600 .
C29 H29C 0.9600 .
C31 H31 0.9300 .
C31 C32 1.383(5) .
C32 H32 0.9300 .
C32 C33 1.392(5) .
C33 C33 1.494(7) 2_666
C33 C34 1.388(5) .
C34 H34 0.9300 .
C34 C35 1.384(5) .
C35 H35 0.9300 .

loop_
_geom_hbond_atom_site_label_D
_geom_hbond_atom_site_label_H
_geom_hbond_atom_site_label_A
_geom_hbond_distance_DH
_geom_hbond_distance_HA
_geom_hbond_distance_DA
_geom_hbond_angle_DHA
_geom_hbond_site_symmetry_A
O5 H5 O8 0.82 1.80 2.618(4) 174.4 2_775
O7 H7 O6 0.82 1.84 2.662(4) 178.3 2_775

loop_
_geom_torsion_atom_site_label_1
_geom_torsion_atom_site_label_2
_geom_torsion_atom_site_label_3
_geom_torsion_atom_site_label_4
_geom_torsion
_geom_torsion_site_symmetry_1
_geom_torsion_site_symmetry_2
_geom_torsion_site_symmetry_3
_geom_torsion_site_symmetry_4
C40 C39 C38 C38 179.9(5) . . . 2_766
C40 C39 C38 C37 0.2(6) . . . .
C40 N1 Co1 N1 117(100) . . . 2_776
C40 N1 Co1 O1 -139.4(3) . . . 2_676
C40 N1 Co1 O1 40.6(3) . . . 1_655
C40 N1 Co1 O4 133.3(3) . . . .
C40 N1 Co1 O4 -46.7(3) . . . 2_776
C39 C40 N1 C36 1.6(6) . . . .
C39 C40 N1 Co1 -175.5(3) . . . .
C39 C38 C37 C36 0.9(6) . . . .
C38 C38 C37 C36 -178.9(4) 2_766 . . .
C38 C37 C36 N1 -0.8(7) . . . .
C37 C36 N1 C40 -0.5(6) . . . .
C37 C36 N1 Co1 176.6(3) . . . .
C36 N1 Co1 N1 -60(100) . . . 2_776
C36 N1 Co1 O1 -136.4(3) . . . 1_655
C36 N1 Co1 O1 43.6(3) . . . 2_676
C36 N1 Co1 O4 -43.7(3) . . . .
C36 N1 Co1 O4 136.3(3) . . . 2_776
N1 C40 C39 C38 -1.5(7) . . . .
N1 Co1 O4 C16 172.5(3) 2_776 . . .
N1 Co1 O4 C16 -7.5(3) . . . .
Co1 O1 C1 O2 -18.7(7) 1_455 . . .
Co1 O1 C1 C2 161.4(3) 1_455 . . .
Co1 O4 C16 O3 112.4(4) . . . .
Co1 O4 C16 C17 -68.8(4) . . . .
Co2 N2 C31 C32 -177.6(3) . . . .
Co2 N2 C35 C34 178.5(3) . . . .
Co2 O2 C1 O1 100.1(5) . . . .
Co2 O2 C1 C2 -80.0(5) . . . .
Co2 O3 C16 O4 -18.6(6) . . . .
Co2 O3 C16 C17 162.6(3) . . . .
N2 Co2 N2 C31 71(100) 2_676 . . .
N2 Co2 N2 C35 -108(100) 2_676 . . .
N2 Co2 O2 C1 -176.8(4) 2_676 . . .
N2 Co2 O2 C1 3.2(4) . . . .
N2 Co2 O3 C16 63.5(4) 2_676 . . .
N2 Co2 O3 C16 -116.5(4) . . . .
N2 C31 C32 C33 -0.3(6) . . . .
O1 Co1 O4 C16 -99.8(3) 2_676 . . .
O1 Co1 O4 C16 80.2(3) 1_655 . . .
O1 C1 C2 C3 -36.4(5) . . . .
O1 C1 C2 C7 151.2(3) . . . .
O2 Co2 N2 C31 52.2(3) . . . .
O2 Co2 N2 C31 -127.8(3) 2_676 . . .
O2 Co2 N2 C35 -126.9(3) . . . .
O2 Co2 N2 C35 53.1(3) 2_676 . . .
O2 Co2 O2 C1 82(100) 2_676 . . .
O2 Co2 O3 C16 -29.6(4) 2_676 . . .
O2 Co2 O3 C16 150.4(4) . . . .
O2 C1 C2 C3 143.7(4) . . . .
O2 C1 C2 C7 -28.6(5) . . . .
O3 Co2 N2 C31 -36.5(3) . . . .
O3 Co2 N2 C31 143.5(3) 2_676 . . .
O3 Co2 N2 C35 144.4(3) . . . .
O3 Co2 N2 C35 -35.6(3) 2_676 . . .
O3 Co2 O2 C1 -90.4(4) 2_676 . . .
O3 Co2 O2 C1 89.6(4) . . . .
O3 Co2 O3 C16 158(100) 2_676 . . .
O3 C16 C17 C18 -33.0(5) . . . .
O3 C16 C17 C22 145.3(3) . . . .
O4 Co1 O4 C16 46(100) 2_776 . . .
O4 C16 C17 C18 148.1(4) . . . .
O4 C16 C17 C22 -33.6(5) . . . .
C1 C2 C3 C4 -169.6(4) . . . .
C1 C2 C7 C6 175.0(3) . . . .
C2 C3 C4 C5 -5.9(6) . . . .
C2 C3 C4 C8 171.2(3) . . . .
C3 C2 C7 C6 2.7(6) . . . .
C3 C4 C5 C6 3.5(6) . . . .
C3 C4 C8 C9 19.0(6) . . . .
C3 C4 C8 C13 -158.0(4) . . . .
C4 C5 C6 C7 1.9(6) . . . .
C4 C5 C6 C14 -179.9(3) . . . .
C4 C8 C9 C10 -176.3(4) . . . .
C4 C8 C13 C12 176.2(4) . . . .
C5 C4 C8 C9 -164.1(4) . . . .
C5 C4 C8 C13 18.9(6) . . . .
C5 C6 C7 C2 -5.1(6) . . . .
C5 C6 C14 O5 -177.8(4) . . . .
C5 C6 C14 O6 2.5(6) . . . .
C7 C2 C3 C4 2.9(6) . . . .
C7 C6 C14 O5 0.5(6) . . . .
C7 C6 C14 O6 -179.2(4) . . . .
C8 C4 C5 C6 -173.5(4) . . . .
C8 C9 C10 C11 -0.8(7) . . . .
C9 C8 C13 C12 -1.0(7) . . . .
C9 C10 C11 C12 0.8(8) . . . .
C9 C10 C11 C15 179.3(4) . . . .
C10 C11 C12 C13 -0.9(8) . . . .
C11 C12 C13 C8 1.1(8) . . . .
C13 C8 C9 C10 0.9(7) . . . .
C14 C6 C7 C2 176.7(3) . . . .
C15 C11 C12 C13 -179.4(5) . . . .
C16 C17 C18 C19 178.9(4) . . . .
C16 C17 C22 C21 -176.5(4) . . . .
C17 C18 C19 C20 -2.6(6) . . . .
C17 C18 C19 C23 175.2(4) . . . .
C18 C17 C22 C21 1.9(5) . . . .
C18 C19 C20 C21 2.4(6) . . . .
C18 C19 C23 C24 147.2(5) . . . .
C18 C19 C23 C28 -36.1(6) . . . .
C19 C20 C21 C22 -0.2(6) . . . .
C19 C20 C21 C30 178.0(3) . . . .
C19 C23 C24 C25 177.1(4) . . . .
C19 C23 C28 C27 -176.2(4) . . . .
C20 C19 C23 C24 -35.1(6) . . . .
C20 C19 C23 C28 141.5(4) . . . .
C20 C21 C22 C17 -2.0(6) . . . .
C20 C21 C30 O7 178.5(4) . . . .
C20 C21 C30 O8 -1.8(6) . . . .
C22 C17 C18 C19 0.4(6) . . . .
C22 C21 C30 O7 -3.3(6) . . . .
C22 C21 C30 O8 176.4(4) . . . .
C23 C19 C20 C21 -175.4(4) . . . .
C23 C24 C25 C26 -1.8(8) . . . .
C24 C23 C28 C27 0.7(7) . . . .
C24 C25 C26 C27 2.2(8) . . . .
C24 C25 C26 C29 -177.7(5) . . . .
C25 C26 C27 C28 -1.2(8) . . . .
C26 C27 C28 C23 -0.2(8) . . . .
C28 C23 C24 C25 0.3(7) . . . .
C29 C26 C27 C28 178.7(5) . . . .
C30 C21 C22 C17 179.9(3) . . . .
C31 N2 C35 C34 -0.6(6) . . . .
C31 C32 C33 C33 -179.6(4) . . . 2_666
C31 C32 C33 C34 -2.0(6) . . . .
C32 C33 C34 C35 2.9(6) . . . .
C33 C33 C34 C35 -179.5(4) 2_666 . . .
C33 C34 C35 N2 -1.7(7) . . . .
C35 N2 C31 C32 1.6(6) . . . .
